data_2220446
loop_
_publ_author_name
'Yang, Feng-Ling'
'Zhang, Jing'
'Yao, Chang-Sheng'

_publ_section_title
;5-Benzoyl-4-hydroxy-6-(4-nitrophenyl)-4-trifluoromethyl-3,4,5,6-tetrahydropyrimidin-2(1<i>H</i>)-one
 monohydrate
;
_journal_coeditor_code CI2728
_journal_issue 1
_journal_name_full 'Acta Crystallographica Section E'
_journal_page_first o87
_journal_page_last o88
_journal_paper_doi 10.1107/S160053680804124X
_journal_volume 65
_journal_year 2009
_chemical_formula_iupac 'C18 H14 F3 N3 O5, H2 O'
_chemical_formula_moiety 'C18 H14 F3 N3 O5, H2 O'
_chemical_formula_sum 'C18 H16 F3 N3 O6'
_chemical_formula_weight 427.34
_chemical_name_systematic
;
5-Benzoyl-4-hydroxy-6-(4-nitrophenyl)-4-trifluoromethyl-3,4,5,6-
tetrahydropyrimidin-2(1<i>H</i>)-one monohydrate
;
_space_group_IT_number 33
_symmetry_cell_setting orthorhombic
_symmetry_space_group_name_Hall 'P 2c -2n'
_symmetry_space_group_name_H-M 'P n a 21'
_atom_sites_solution_hydrogens geom
_atom_sites_solution_primary direct
_atom_sites_solution_secondary difmap
_audit_creation_method SHELXL-97
_cell_angle_alpha 90.00
_cell_angle_beta 90.00
_cell_angle_gamma 90.00
_cell_formula_units_Z 8
_cell_length_a 14.389(3)
_cell_length_b 9.0391(18)
_cell_length_c 28.141(6)
_cell_measurement_reflns_used 6634
_cell_measurement_temperature 113(2)
_cell_measurement_theta_max 25.0
_cell_measurement_theta_min 2.6
_cell_volume 3660.1(13)
_computing_cell_refinement 'CrystalClear (Rigaku/MSC, 2002)'
_computing_data_collection 'CrystalClear (Rigaku/MSC, 2002)'
_computing_data_reduction 'CrystalClear (Rigaku/MSC, 2002)'
_computing_molecular_graphics 'SHELXTL (Sheldrick, 2008)'
_computing_publication_material 'SHELXTL (Sheldrick, 2008)'
_computing_structure_refinement 'SHELXL97 (Sheldrick, 2008)'
_computing_structure_solution 'SHELXS97 (Sheldrick, 2008)'
_diffrn_ambient_temperature 113(2)
_diffrn_detector_area_resol_mean 7.31
_diffrn_measured_fraction_theta_full 0.997
_diffrn_measured_fraction_theta_max 0.997
_diffrn_measurement_device_type 'Rigaku Saturn'
_diffrn_measurement_method \w
_diffrn_radiation_monochromator confocal
_diffrn_radiation_source 'rotating anode'
_diffrn_radiation_type MoK\a
_diffrn_radiation_wavelength 0.71073
_diffrn_reflns_av_R_equivalents 0.0585
_diffrn_reflns_av_sigmaI/netI 0.0337
_diffrn_reflns_limit_h_max 18
_diffrn_reflns_limit_h_min -18
_diffrn_reflns_limit_k_max 10
_diffrn_reflns_limit_k_min -11
_diffrn_reflns_limit_l_max 37
_diffrn_reflns_limit_l_min -36
_diffrn_reflns_number 28524
_diffrn_reflns_theta_full 27.88
_diffrn_reflns_theta_max 27.88
_diffrn_reflns_theta_min 2.37
_diffrn_standards_number 0
_exptl_absorpt_coefficient_mu 0.137
_exptl_absorpt_correction_T_max 0.9732
_exptl_absorpt_correction_T_min 0.9576
_exptl_absorpt_correction_type multi-scan
_exptl_absorpt_process_details '(CrystalClear, Rigaku/MSC, 2002)'
_exptl_crystal_colour Colourless
_exptl_crystal_density_diffrn 1.551
_exptl_crystal_density_method 'not measured'
_exptl_crystal_description Prism
_exptl_crystal_F_000 1760
_exptl_crystal_size_max 0.32
_exptl_crystal_size_mid 0.22
_exptl_crystal_size_min 0.20
_refine_diff_density_max 0.250
_refine_diff_density_min -0.307
_refine_ls_extinction_method none
_refine_ls_goodness_of_fit_ref 1.061
_refine_ls_hydrogen_treatment mixed
_refine_ls_matrix_type full
_refine_ls_number_parameters 575
_refine_ls_number_reflns 4437
_refine_ls_number_restraints 2
_refine_ls_restrained_S_all 1.061
_refine_ls_R_factor_all 0.0440
_refine_ls_R_factor_gt 0.0418
_refine_ls_shift/su_max 0.044
_refine_ls_shift/su_mean 0.002
_refine_ls_structure_factor_coef Fsqd
_refine_ls_weighting_details 'calc w=1/[\s^2^(Fo^2^)+(0.0683P)^2^+0.2165P] where P=(Fo^2^+2Fc^2^)/3'
_refine_ls_weighting_scheme calc
_refine_ls_wR_factor_gt 0.1052
_refine_ls_wR_factor_ref 0.1069
_reflns_number_gt 4222
_reflns_number_total 4437
_reflns_threshold_expression I>2\s(I)
_cod_data_source_file ci2728.cif
_cod_data_source_block I
_cod_depositor_comments
;
The following automatic conversions were performed:
'_symmetry_cell_setting' value 'Orthorhombic' changed to 'orthorhombic'
according to '/home/saulius/struct/CIF-dictionaries/cif_core.dic'
dictionary named 'cif_core.dic' version 2.4.1 from 2010-06-29.

Automatic conversion script
Id: cif_fix_enum 1527 2010-12-29 10:47:43Z saulius 

The following automatic conversions were performed:

'_symmetry_cell_setting' value 'Orthorhombic' changed to
'orthorhombic' according to
/home/saulius/struct/CIF-dictionaries/cif_core.dic dictionary named
'cif_core.dic' version 2.4.1 from 2010-06-29.

Automatic conversion script
Id: cif_fix_values 1715 2011-07-08 13:25:40Z adriana 
;
_cod_database_code 2220446
_cod_database_fobs_code 2220446

loop_
_symmetry_equiv_pos_as_xyz
'x, y, z'
'-x, -y, z+1/2'
'-x+1/2, y+1/2, z+1/2'
'x+1/2, -y+1/2, z'

loop_
_atom_site_type_symbol
_atom_site_label
_atom_site_fract_x
_atom_site_fract_y
_atom_site_fract_z
_atom_site_U_iso_or_equiv
_atom_site_adp_type
_atom_site_calc_flag
_atom_site_refinement_flags
_atom_site_occupancy
_atom_site_disorder_assembly
_atom_site_disorder_group
N N1 -0.09671(16) 0.3614(2) 0.59693(8) 0.0172(4) Uani d . 1 . .
H H1 -0.158(2) 0.351(3) 0.5850(13) 0.022(8) Uiso d . 1 . .
N N2 0.05590(16) 0.2777(3) 0.59022(9) 0.0212(5) Uani d . 1 . .
H H2A 0.088(3) 0.198(4) 0.5786(14) 0.032(10) Uiso d . 1 . .
N N3 0.40154(18) 0.2937(3) 0.73426(9) 0.0275(5) Uani d . 1 . .
N N4 0.17052(16) 1.1349(2) 0.98405(8) 0.0163(4) Uani d . 1 . .
H H4 0.117(2) 1.137(3) 0.9964(13) 0.021(8) Uiso d . 1 . .
N N5 0.32327(15) 1.2159(3) 0.99252(9) 0.0205(5) Uani d . 1 . .
H H5 0.364(3) 1.277(4) 1.0061(14) 0.033(9) Uiso d . 1 . .
N N6 0.66618(17) 1.2226(3) 0.84793(9) 0.0246(5) Uani d . 1 . .
O O1 -0.06318(13) 0.1373(2) 0.56457(7) 0.0213(4) Uani d . 1 . .
O O2 0.09085(15) 0.7349(2) 0.62345(8) 0.0281(5) Uani d . 1 . .
O O3 0.38832(18) 0.2127(3) 0.76856(9) 0.0419(6) Uani d . 1 . .
O O4 0.47761(17) 0.3480(3) 0.72524(11) 0.0509(7) Uani d . 1 . .
O O5 -0.04878(14) 0.5953(2) 0.56735(7) 0.0196(4) Uani d . 1 . .
H H5A -0.101(3) 0.613(4) 0.5511(14) 0.029 Uiso d . 1 . .
O O6 0.20406(14) 1.35887(19) 1.01700(7) 0.0207(4) Uani d . 1 . .
O O7 0.36076(15) 0.7632(2) 0.95958(8) 0.0262(4) Uani d . 1 . .
O O8 0.64950(18) 1.2982(3) 0.81335(9) 0.0431(6) Uani d . 1 . .
O O9 0.74415(16) 1.1810(3) 0.85877(10) 0.0427(6) Uani d . 1 . .
O O10 0.21816(13) 0.9012(2) 1.01373(7) 0.0205(4) Uani d D 1 . .
H H10A 0.1681(18) 0.889(4) 1.0294(13) 0.031 Uiso d D 1 . .
C C1 -0.03449(18) 0.2551(3) 0.58280(10) 0.0172(5) Uani d . 1 . .
C C2 0.09768(18) 0.4139(3) 0.60829(9) 0.0175(5) Uani d . 1 . .
H H2 0.1185 0.4770 0.5811 0.021 Uiso calc R 1 . .
C C3 0.02400(17) 0.4968(3) 0.63747(9) 0.0164(5) Uani d . 1 . .
H H3 0.0100 0.4373 0.6666 0.020 Uiso calc R 1 . .
C C4 -0.06557(18) 0.5103(3) 0.60803(9) 0.0155(5) Uani d . 1 . .
C C5 0.17991(18) 0.3796(3) 0.64030(9) 0.0180(5) Uani d . 1 . .
C C6 0.17091(19) 0.2707(3) 0.67560(11) 0.0227(6) Uani d . 1 . .
H H6 0.1153 0.2144 0.6777 0.027 Uiso calc R 1 . .
C C7 0.2428(2) 0.2452(3) 0.70731(10) 0.0229(6) Uani d . 1 . .
H H7 0.2368 0.1733 0.7317 0.027 Uiso calc R 1 . .
C C8 0.32376(19) 0.3271(3) 0.70250(10) 0.0200(5) Uani d . 1 . .
C C9 0.33499(19) 0.4337(3) 0.66753(10) 0.0224(6) Uani d . 1 . .
H H9 0.3915 0.4873 0.6648 0.027 Uiso calc R 1 . .
C C10 0.26174(19) 0.4602(3) 0.63676(10) 0.0207(5) Uani d . 1 . .
H H10 0.2676 0.5342 0.6130 0.025 Uiso calc R 1 . .
C C11 0.06423(19) 0.6473(3) 0.65320(10) 0.0191(5) Uani d . 1 . .
C C12 0.0703(2) 0.6817(3) 0.70501(11) 0.0228(6) Uani d . 1 . .
C C13 0.0605(2) 0.5753(3) 0.74055(11) 0.0296(6) Uani d . 1 . .
H H13 0.0485 0.4751 0.7324 0.036 Uiso calc R 1 . .
C C14 0.0685(3) 0.6161(4) 0.78780(13) 0.0411(8) Uani d . 1 . .
H H14 0.0626 0.5434 0.8120 0.049 Uiso calc R 1 . .
C C15 0.0846(3) 0.7598(5) 0.79987(15) 0.0499(10) Uani d . 1 . .
H H15 0.0898 0.7863 0.8324 0.060 Uiso calc R 1 . .
C C16 0.0935(3) 0.8662(4) 0.76563(17) 0.0517(11) Uani d . 1 . .
H H16 0.1037 0.9663 0.7745 0.062 Uiso calc R 1 . .
C C17 0.0875(3) 0.8281(4) 0.71771(14) 0.0361(8) Uani d . 1 . .
H H17 0.0950 0.9016 0.6939 0.043 Uiso calc R 1 . .
C C18 -0.14246(19) 0.5841(3) 0.63835(10) 0.0194(5) Uani d . 1 . .
C C19 0.23177(18) 1.2409(3) 0.99904(10) 0.0169(5) Uani d . 1 . .
C C20 0.36507(18) 1.0817(3) 0.97328(10) 0.0189(5) Uani d . 1 . .
H H20 0.3873 1.0176 0.9999 0.023 Uiso calc R 1 . .
C C21 0.29152(17) 0.9978(3) 0.94407(9) 0.0161(5) Uani d . 1 . .
H H21 0.2781 1.0563 0.9147 0.019 Uiso calc R 1 . .
C C22 0.20117(18) 0.9860(3) 0.97330(9) 0.0174(5) Uani d . 1 . .
C C23 0.44638(18) 1.1209(3) 0.94105(10) 0.0177(5) Uani d . 1 . .
C C24 0.43558(19) 1.2302(3) 0.90652(11) 0.0230(6) Uani d . 1 . .
H H24 0.3790 1.2840 0.9047 0.028 Uiso calc R 1 . .
C C25 0.5063(2) 1.2605(3) 0.87512(11) 0.0231(6) Uani d . 1 . .
H H25 0.4986 1.3324 0.8508 0.028 Uiso calc R 1 . .
C C26 0.58888(18) 1.1836(3) 0.87981(10) 0.0194(5) Uani d . 1 . .
C C27 0.60266(19) 1.0753(3) 0.91366(10) 0.0206(5) Uani d . 1 . .
H H27 0.6603 1.0247 0.9161 0.025 Uiso calc R 1 . .
C C28 0.52921(19) 1.0424(3) 0.94424(10) 0.0199(5) Uani d . 1 . .
H H28 0.5358 0.9663 0.9673 0.024 Uiso calc R 1 . .
C C29 0.33101(19) 0.8468(3) 0.92912(10) 0.0200(5) Uani d . 1 . .
C C30 0.3331(2) 0.8049(3) 0.87787(11) 0.0238(6) Uani d . 1 . .
C C31 0.3250(2) 0.9069(3) 0.84102(11) 0.0274(6) Uani d . 1 . .
H H31 0.3171 1.0090 0.8480 0.033 Uiso calc R 1 . .
C C32 0.3284(3) 0.8593(4) 0.79407(12) 0.0364(8) Uani d . 1 . .
H H32 0.3237 0.9292 0.7690 0.044 Uiso calc R 1 . .
C C33 0.3385(3) 0.7107(4) 0.78375(14) 0.0444(9) Uani d . 1 . .
H H33 0.3397 0.6785 0.7516 0.053 Uiso calc R 1 . .
C C34 0.3470(3) 0.6092(4) 0.82007(14) 0.0429(9) Uani d . 1 . .
H H34 0.3544 0.5072 0.8128 0.052 Uiso calc R 1 . .
C C35 0.3447(3) 0.6548(3) 0.86693(12) 0.0329(7) Uani d . 1 . .
H H35 0.3509 0.5843 0.8918 0.040 Uiso calc R 1 . .
C C36 0.1248(2) 0.9125(3) 0.94281(10) 0.0210(5) Uani d . 1 . .
F F1 -0.14776(12) 0.52363(19) 0.68178(6) 0.0286(4) Uani d . 1 . .
F F2 -0.22576(11) 0.57373(19) 0.61866(6) 0.0274(4) Uani d . 1 . .
F F3 -0.12376(13) 0.72802(19) 0.64456(7) 0.0324(4) Uani d . 1 . .
F F4 0.04104(12) 0.92471(19) 0.96255(6) 0.0280(4) Uani d . 1 . .
F F5 0.12020(12) 0.97358(19) 0.89937(6) 0.0278(4) Uani d . 1 . .
F F6 0.14278(13) 0.76842(18) 0.93679(8) 0.0322(4) Uani d . 1 . .
O O11 0.21603(13) 0.1296(2) 0.54929(8) 0.0212(4) Uani d . 1 . .
H H11A 0.215(3) 0.183(4) 0.5257(15) 0.032 Uiso d . 1 . .
H H11B 0.228(3) 0.046(4) 0.5390(14) 0.032 Uiso d . 1 . .
O O12 0.01675(13) 0.8681(2) 0.53237(8) 0.0213(4) Uani d . 1 . .
H H12A 0.012(2) 0.807(4) 0.5554(15) 0.032 Uiso d . 1 . .
H H12B 0.015(3) 0.948(4) 0.5459(14) 0.032 Uiso d . 1 . .

loop_
_atom_site_aniso_label
_atom_site_aniso_U_11
_atom_site_aniso_U_22
_atom_site_aniso_U_33
_atom_site_aniso_U_12
_atom_site_aniso_U_13
_atom_site_aniso_U_23
N1 0.0173(11) 0.0159(10) 0.0185(10) -0.0003(8) -0.0023(9) -0.0037(8)
N2 0.0182(11) 0.0221(12) 0.0233(12) 0.0018(9) -0.0025(9) -0.0082(9)
N3 0.0243(12) 0.0319(13) 0.0263(13) 0.0078(10) -0.0046(10) -0.0066(11)
N4 0.0139(11) 0.0149(10) 0.0200(11) 0.0003(8) 0.0022(9) -0.0035(8)
N5 0.0146(10) 0.0204(11) 0.0265(13) -0.0035(8) 0.0029(9) -0.0085(10)
N6 0.0225(12) 0.0256(11) 0.0257(13) -0.0043(9) 0.0055(10) -0.0005(10)
O1 0.0200(9) 0.0186(9) 0.0254(10) 0.0006(7) -0.0051(8) -0.0064(7)
O2 0.0314(11) 0.0223(9) 0.0306(12) -0.0066(8) -0.0053(9) 0.0047(8)
O3 0.0397(14) 0.0552(15) 0.0309(13) 0.0083(11) -0.0100(10) 0.0120(12)
O4 0.0212(12) 0.0774(19) 0.0542(17) -0.0049(12) -0.0122(11) 0.0189(15)
O5 0.0198(10) 0.0227(9) 0.0162(9) -0.0035(7) -0.0041(7) 0.0070(7)
O6 0.0205(10) 0.0172(9) 0.0246(10) -0.0014(7) 0.0049(8) -0.0074(7)
O7 0.0313(11) 0.0257(10) 0.0217(11) 0.0099(9) 0.0031(8) 0.0039(8)
O8 0.0383(14) 0.0547(15) 0.0363(14) 0.0066(11) 0.0154(11) 0.0214(13)
O9 0.0190(11) 0.0639(16) 0.0453(14) 0.0005(11) 0.0045(10) 0.0152(12)
O10 0.0176(10) 0.0233(9) 0.0206(9) 0.0010(7) 0.0033(7) 0.0070(8)
C1 0.0186(12) 0.0169(12) 0.0161(13) 0.0005(10) -0.0019(10) -0.0006(9)
C2 0.0157(12) 0.0177(11) 0.0191(12) -0.0010(9) 0.0000(9) -0.0006(9)
C3 0.0161(12) 0.0171(11) 0.0159(11) -0.0010(9) -0.0020(9) -0.0005(9)
C4 0.0163(12) 0.0152(11) 0.0150(11) 0.0005(9) -0.0020(9) 0.0003(9)
C5 0.0179(13) 0.0175(12) 0.0187(12) 0.0005(9) -0.0014(10) -0.0027(9)
C6 0.0165(12) 0.0248(13) 0.0267(15) -0.0027(10) -0.0009(11) 0.0028(11)
C7 0.0249(14) 0.0238(13) 0.0200(15) 0.0072(11) 0.0004(11) 0.0026(10)
C8 0.0166(13) 0.0243(12) 0.0192(12) 0.0052(10) -0.0033(10) -0.0051(10)
C9 0.0163(12) 0.0233(13) 0.0277(15) -0.0012(10) -0.0008(11) -0.0038(11)
C10 0.0206(13) 0.0204(12) 0.0210(13) -0.0002(10) -0.0011(10) 0.0003(10)
C11 0.0172(12) 0.0166(12) 0.0234(13) -0.0005(9) -0.0063(10) -0.0005(10)
C12 0.0225(13) 0.0210(13) 0.0249(14) 0.0008(10) -0.0059(11) -0.0067(11)
C13 0.0373(17) 0.0302(15) 0.0214(14) 0.0032(12) -0.0072(12) -0.0052(12)
C14 0.050(2) 0.050(2) 0.0231(16) 0.0086(17) -0.0084(15) -0.0097(15)
C15 0.059(3) 0.064(2) 0.0273(19) 0.001(2) -0.0115(17) -0.0219(18)
C16 0.057(2) 0.042(2) 0.056(3) -0.0058(17) -0.011(2) -0.032(2)
C17 0.0393(19) 0.0251(15) 0.044(2) -0.0038(13) -0.0058(15) -0.0093(14)
C18 0.0193(13) 0.0186(12) 0.0202(13) -0.0016(10) -0.0013(10) -0.0007(10)
C19 0.0183(12) 0.0168(12) 0.0156(12) -0.0015(10) 0.0018(10) -0.0011(9)
C20 0.0171(12) 0.0204(12) 0.0193(12) 0.0002(9) 0.0039(10) -0.0011(10)
C21 0.0159(12) 0.0148(11) 0.0174(12) -0.0002(9) 0.0012(9) 0.0012(9)
C22 0.0192(12) 0.0151(11) 0.0178(12) -0.0001(9) 0.0020(9) 0.0005(9)
C23 0.0154(13) 0.0187(12) 0.0191(12) -0.0017(9) 0.0004(10) -0.0034(10)
C24 0.0160(12) 0.0257(13) 0.0272(15) 0.0000(10) -0.0012(11) 0.0025(11)
C25 0.0219(13) 0.0239(13) 0.0234(15) 0.0018(11) -0.0005(11) 0.0047(11)
C26 0.0170(13) 0.0221(12) 0.0193(12) -0.0040(9) 0.0022(10) -0.0016(10)
C27 0.0193(13) 0.0193(12) 0.0231(14) 0.0012(10) 0.0014(10) -0.0004(10)
C28 0.0199(13) 0.0202(12) 0.0196(12) 0.0012(10) -0.0013(10) -0.0012(10)
C29 0.0169(13) 0.0201(13) 0.0231(14) -0.0009(10) 0.0038(10) -0.0012(10)
C30 0.0224(14) 0.0258(14) 0.0233(14) 0.0005(11) 0.0076(11) -0.0031(11)
C31 0.0305(16) 0.0267(14) 0.0249(15) 0.0002(12) 0.0049(12) -0.0012(12)
C32 0.0425(19) 0.0447(19) 0.0221(16) 0.0049(15) 0.0058(14) -0.0001(14)
C33 0.055(2) 0.053(2) 0.0260(18) 0.0000(17) 0.0102(16) -0.0170(16)
C34 0.063(3) 0.0310(16) 0.0350(18) 0.0015(16) 0.0148(17) -0.0141(14)
C35 0.0451(19) 0.0243(14) 0.0294(17) 0.0044(13) 0.0100(14) -0.0068(12)
C36 0.0214(14) 0.0177(12) 0.0238(13) -0.0017(10) 0.0015(11) -0.0021(10)
F1 0.0313(9) 0.0361(9) 0.0182(8) 0.0027(7) 0.0060(7) 0.0003(7)
F2 0.0177(8) 0.0352(9) 0.0293(9) 0.0046(7) -0.0009(7) -0.0078(7)
F3 0.0316(10) 0.0180(8) 0.0475(13) 0.0040(7) 0.0041(8) -0.0103(8)
F4 0.0183(8) 0.0348(9) 0.0310(9) -0.0038(7) 0.0037(7) -0.0104(8)
F5 0.0300(9) 0.0331(9) 0.0202(8) -0.0026(7) -0.0041(7) -0.0016(7)
F6 0.0328(10) 0.0178(8) 0.0459(12) -0.0009(7) -0.0003(8) -0.0105(8)
O11 0.0228(10) 0.0166(9) 0.0242(10) 0.0021(8) -0.0009(8) 0.0028(8)
O12 0.0242(11) 0.0171(9) 0.0224(10) 0.0020(7) 0.0009(8) 0.0011(8)

loop_
_atom_type_symbol
_atom_type_description
_atom_type_scat_dispersion_real
_atom_type_scat_dispersion_imag
_atom_type_scat_source
C C 0.0033 0.0000 'International Tables Vol C Tables 4.2.6.8 and 6.1.1.4'
H H 0.0000 0.0000 'International Tables Vol C Tables 4.2.6.8 and 6.1.1.4'
N N 0.0061 0.0000 'International Tables Vol C Tables 4.2.6.8 and 6.1.1.4'
O O 0.0106 0.0000 'International Tables Vol C Tables 4.2.6.8 and 6.1.1.4'
F F 0.0171 0.0000 'International Tables Vol C Tables 4.2.6.8 and 6.1.1.4'

loop_
_geom_angle_atom_site_label_1
_geom_angle_atom_site_label_2
_geom_angle_atom_site_label_3
_geom_angle_site_symmetry_1
_geom_angle_site_symmetry_3
_geom_angle
_geom_angle_publ_flag
C1 N1 C4 . . 120.7(2) ?
C1 N1 H1 . . 116(2) ?
C4 N1 H1 . . 116.9(19) ?
C1 N2 C2 . . 125.8(2) ?
C1 N2 H2A . . 108(2) ?
C2 N2 H2A . . 125(2) ?
O4 N3 O3 . . 122.7(3) ?
O4 N3 C8 . . 118.3(3) ?
O3 N3 C8 . . 119.0(3) ?
C19 N4 C22 . . 121.3(2) ?
C19 N4 H4 . . 117(2) ?
C22 N4 H4 . . 112(2) ?
C19 N5 C20 . . 126.3(2) ?
C19 N5 H5 . . 118(3) ?
C20 N5 H5 . . 114(3) ?
O8 N6 O9 . . 123.7(3) ?
O8 N6 C26 . . 118.3(3) ?
O9 N6 C26 . . 117.9(3) ?
C4 O5 H5A . . 112(2) ?
C22 O10 H10A . . 110(3) ?
O1 C1 N2 . . 121.1(2) ?
O1 C1 N1 . . 119.9(2) ?
N2 C1 N1 . . 118.9(2) ?
N2 C2 C5 . . 110.8(2) ?
N2 C2 C3 . . 108.2(2) ?
C5 C2 C3 . . 108.7(2) ?
N2 C2 H2 . . 109.7 ?
C5 C2 H2 . . 109.7 ?
C3 C2 H2 . . 109.7 ?
C2 C3 C4 . . 109.2(2) ?
C2 C3 C11 . . 108.9(2) ?
C4 C3 C11 . . 113.5(2) ?
C2 C3 H3 . . 108.3 ?
C4 C3 H3 . . 108.3 ?
C11 C3 H3 . . 108.3 ?
O5 C4 N1 . . 112.7(2) ?
O5 C4 C3 . . 109.8(2) ?
N1 C4 C3 . . 107.5(2) ?
O5 C4 C18 . . 109.7(2) ?
N1 C4 C18 . . 107.3(2) ?
C3 C4 C18 . . 109.7(2) ?
C10 C5 C6 . . 119.8(2) ?
C10 C5 C2 . . 120.7(2) ?
C6 C5 C2 . . 119.4(2) ?
C7 C6 C5 . . 120.2(3) ?
C7 C6 H6 . . 119.9 ?
C5 C6 H6 . . 119.9 ?
C6 C7 C8 . . 118.4(3) ?
C6 C7 H7 . . 120.8 ?
C8 C7 H7 . . 120.8 ?
C9 C8 C7 . . 122.6(2) ?
C9 C8 N3 . . 119.2(2) ?
C7 C8 N3 . . 118.2(3) ?
C10 C9 C8 . . 118.4(3) ?
C10 C9 H9 . . 120.8 ?
C8 C9 H9 . . 120.8 ?
C9 C10 C5 . . 120.7(3) ?
C9 C10 H10 . . 119.7 ?
C5 C10 H10 . . 119.7 ?
O2 C11 C12 . . 121.3(2) ?
O2 C11 C3 . . 119.7(3) ?
C12 C11 C3 . . 119.0(2) ?
C17 C12 C13 . . 119.3(3) ?
C17 C12 C11 . . 117.3(3) ?
C13 C12 C11 . . 123.4(2) ?
C14 C13 C12 . . 119.8(3) ?
C14 C13 H13 . . 120.1 ?
C12 C13 H13 . . 120.1 ?
C15 C14 C13 . . 120.5(4) ?
C15 C14 H14 . . 119.7 ?
C13 C14 H14 . . 119.7 ?
C14 C15 C16 . . 120.7(4) ?
C14 C15 H15 . . 119.6 ?
C16 C15 H15 . . 119.6 ?
C15 C16 C17 . . 120.1(3) ?
C15 C16 H16 . . 119.9 ?
C17 C16 H16 . . 119.9 ?
C12 C17 C16 . . 119.6(4) ?
C12 C17 H17 . . 120.2 ?
C16 C17 H17 . . 120.2 ?
F2 C18 F3 . . 107.8(2) ?
F2 C18 F1 . . 107.5(2) ?
F3 C18 F1 . . 106.8(2) ?
F2 C18 C4 . . 112.7(2) ?
F3 C18 C4 . . 110.3(2) ?
F1 C18 C4 . . 111.5(2) ?
O6 C19 N5 . . 120.7(2) ?
O6 C19 N4 . . 121.2(2) ?
N5 C19 N4 . . 118.0(2) ?
N5 C20 C23 . . 110.1(2) ?
N5 C20 C21 . . 108.9(2) ?
C23 C20 C21 . . 109.0(2) ?
N5 C20 H20 . . 109.6 ?
C23 C20 H20 . . 109.6 ?
C21 C20 H20 . . 109.6 ?
C29 C21 C20 . . 109.2(2) ?
C29 C21 C22 . . 113.3(2) ?
C20 C21 C22 . . 109.2(2) ?
C29 C21 H21 . . 108.3 ?
C20 C21 H21 . . 108.3 ?
C22 C21 H21 . . 108.3 ?
O10 C22 N4 . . 113.2(2) ?
O10 C22 C21 . . 109.0(2) ?
N4 C22 C21 . . 107.7(2) ?
O10 C22 C36 . . 110.0(2) ?
N4 C22 C36 . . 107.4(2) ?
C21 C22 C36 . . 109.5(2) ?
C28 C23 C24 . . 120.1(2) ?
C28 C23 C20 . . 120.1(2) ?
C24 C23 C20 . . 119.6(2) ?
C25 C24 C23 . . 120.4(3) ?
C25 C24 H24 . . 119.8 ?
C23 C24 H24 . . 119.8 ?
C24 C25 C26 . . 118.3(3) ?
C24 C25 H25 . . 120.8 ?
C26 C25 H25 . . 120.8 ?
C27 C26 C25 . . 123.1(3) ?
C27 C26 N6 . . 118.8(2) ?
C25 C26 N6 . . 118.1(2) ?
C26 C27 C28 . . 117.9(3) ?
C26 C27 H27 . . 121.1 ?
C28 C27 H27 . . 121.1 ?
C23 C28 C27 . . 120.1(3) ?
C23 C28 H28 . . 120.0 ?
C27 C28 H28 . . 120.0 ?
O7 C29 C30 . . 121.0(3) ?
O7 C29 C21 . . 119.2(3) ?
C30 C29 C21 . . 119.9(2) ?
C31 C30 C35 . . 119.2(3) ?
C31 C30 C29 . . 123.4(3) ?
C35 C30 C29 . . 117.5(3) ?
C32 C31 C30 . . 120.0(3) ?
C32 C31 H31 . . 120.0 ?
C30 C31 H31 . . 120.0 ?
C33 C32 C31 . . 120.3(3) ?
C33 C32 H32 . . 119.9 ?
C31 C32 H32 . . 119.9 ?
C34 C33 C32 . . 120.0(3) ?
C34 C33 H33 . . 120.0 ?
C32 C33 H33 . . 120.0 ?
C33 C34 C35 . . 120.4(3) ?
C33 C34 H34 . . 119.8 ?
C35 C34 H34 . . 119.8 ?
C34 C35 C30 . . 120.1(3) ?
C34 C35 H35 . . 119.9 ?
C30 C35 H35 . . 120.0 ?
F4 C36 F6 . . 108.0(2) ?
F4 C36 F5 . . 107.5(2) ?
F6 C36 F5 . . 107.1(2) ?
F4 C36 C22 . . 112.1(2) ?
F6 C36 C22 . . 110.6(2) ?
F5 C36 C22 . . 111.3(2) ?
H11A O11 H11B . . 105(4) ?
H12A O12 H12B . . 102(4) ?

loop_
_geom_bond_atom_site_label_1
_geom_bond_atom_site_label_2
_geom_bond_site_symmetry_2
_geom_bond_distance
_geom_bond_publ_flag
N1 C1 . 1.372(3) ?
N1 C4 . 1.452(3) ?
N1 H1 . 0.95(3) ?
N2 C1 . 1.333(3) ?
N2 C2 . 1.461(3) ?
N2 H2A . 0.92(4) ?
N3 O4 . 1.226(4) ?
N3 O3 . 1.226(4) ?
N3 C8 . 1.464(3) ?
N4 C19 . 1.368(3) ?
N4 C22 . 1.449(3) ?
N4 H4 . 0.85(4) ?
N5 C19 . 1.348(3) ?
N5 C20 . 1.458(3) ?
N5 H5 . 0.89(4) ?
N6 O8 . 1.213(4) ?
N6 O9 . 1.222(3) ?
N6 C26 . 1.472(3) ?
O1 C1 . 1.252(3) ?
O2 C11 . 1.214(4) ?
O5 C4 . 1.400(3) ?
O5 H5A . 0.89(4) ?
O6 C19 . 1.246(3) ?
O7 C29 . 1.221(3) ?
O10 C22 . 1.393(3) ?
O10 H10A . 0.852(19) ?
C2 C5 . 1.519(4) ?
C2 C3 . 1.536(4) ?
C2 H2 . 1.00 ?
C3 C4 . 1.537(3) ?
C3 C11 . 1.544(4) ?
C3 H3 . 1.00 ?
C4 C18 . 1.548(4) ?
C5 C10 . 1.388(4) ?
C5 C6 . 1.405(4) ?
C6 C7 . 1.385(4) ?
C6 H6 . 0.95 ?
C7 C8 . 1.387(4) ?
C7 H7 . 0.95 ?
C8 C9 . 1.387(4) ?
C9 C10 . 1.385(4) ?
C9 H9 . 0.95 ?
C10 H10 . 0.95 ?
C11 C12 . 1.493(4) ?
C12 C17 . 1.393(4) ?
C12 C13 . 1.395(4) ?
C13 C14 . 1.385(4) ?
C13 H13 . 0.95 ?
C14 C15 . 1.362(6) ?
C14 H14 . 0.95 ?
C15 C16 . 1.367(7) ?
C15 H15 . 0.95 ?
C16 C17 . 1.395(6) ?
C16 H16 . 0.95 ?
C17 H17 . 0.95 ?
C18 F2 . 1.324(3) ?
C18 F3 . 1.340(3) ?
C18 F1 . 1.341(3) ?
C20 C23 . 1.522(4) ?
C20 C21 . 1.540(4) ?
C20 H20 . 1.00 ?
C21 C29 . 1.537(4) ?
C21 C22 . 1.542(3) ?
C21 H21 . 1.00 ?
C22 C36 . 1.545(4) ?
C23 C28 . 1.390(4) ?
C23 C24 . 1.394(4) ?
C24 C25 . 1.375(4) ?
C24 H24 . 0.95 ?
C25 C26 . 1.383(4) ?
C25 H25 . 0.95 ?
C26 C27 . 1.380(4) ?
C27 C28 . 1.395(4) ?
C27 H27 . 0.95 ?
C28 H28 . 0.95 ?
C29 C30 . 1.491(4) ?
C30 C31 . 1.393(4) ?
C30 C35 . 1.401(4) ?
C31 C32 . 1.390(4) ?
C31 H31 . 0.95 ?
C32 C33 . 1.382(5) ?
C32 H32 . 0.95 ?
C33 C34 . 1.379(6) ?
C33 H33 . 0.95 ?
C34 C35 . 1.382(5) ?
C34 H34 . 0.95 ?
C35 H35 . 0.95 ?
C36 F4 . 1.331(3) ?
C36 F6 . 1.338(3) ?
C36 F5 . 1.343(3) ?
O11 H11A . 0.82(4) ?
O11 H11B . 0.83(4) ?
O12 H12A . 0.85(4) ?
O12 H12B . 0.82(4) ?

loop_
_geom_hbond_atom_site_label_D
_geom_hbond_atom_site_label_H
_geom_hbond_atom_site_label_A
_geom_hbond_site_symmetry_A
_geom_hbond_distance_DH
_geom_hbond_distance_HA
_geom_hbond_distance_DA
_geom_hbond_angle_DHA
N2 H2A O11 . 0.92(4) 2.11(4) 2.903(3) 144(3)
N1 H1 O11 4_455 0.95(3) 2.08(4) 3.011(3) 167(3)
N5 H5 O12 3 0.89(4) 2.05(4) 2.907(3) 163(3)
N4 H4 O12 2_575 0.85(4) 2.17(4) 3.019(3) 176(3)
O5 H5A O6 2_574 0.89(4) 1.78(4) 2.678(3) 178(4)
O10 H10A O1 2_565 0.85(2) 1.82(2) 2.672(3) 178(4)
O12 H12A O5 . 0.85(4) 2.13(4) 2.817(3) 137(3)
O12 H12A O2 . 0.85(4) 2.32(4) 3.026(3) 140(3)
O11 H11A O10 3_544 0.82(4) 2.22(4) 2.815(3) 129(3)
O11 H11A O7 3_544 0.82(4) 2.27(4) 3.009(3) 150(3)
O11 H11B O6 3_534 0.83(4) 2.05(4) 2.853(3) 163(4)
O12 H12B O1 1_565 0.82(4) 2.12(4) 2.840(3) 147(3)

loop_
_geom_torsion_atom_site_label_1
_geom_torsion_atom_site_label_2
_geom_torsion_atom_site_label_3
_geom_torsion_atom_site_label_4
_geom_torsion_site_symmetry_1
_geom_torsion_site_symmetry_2
_geom_torsion_site_symmetry_3
_geom_torsion_site_symmetry_4
_geom_torsion
_geom_torsion_publ_flag
C2 N2 C1 O1 . . . . 175.8(3) ?
C2 N2 C1 N1 . . . . -6.4(4) ?
C4 N1 C1 O1 . . . . -166.1(2) ?
C4 N1 C1 N2 . . . . 16.1(4) ?
C1 N2 C2 C5 . . . . 144.1(3) ?
C1 N2 C2 C3 . . . . 25.0(4) ?
N2 C2 C3 C4 . . . . -50.6(3) ?
C5 C2 C3 C4 . . . . -171.0(2) ?
N2 C2 C3 C11 . . . . -175.1(2) ?
C5 C2 C3 C11 . . . . 64.5(3) ?
C1 N1 C4 O5 . . . . 78.2(3) ?
C1 N1 C4 C3 . . . . -43.0(3) ?
C1 N1 C4 C18 . . . . -160.9(2) ?
C2 C3 C4 O5 . . . . -63.2(2) ?
C11 C3 C4 O5 . . . . 58.6(3) ?
C2 C3 C4 N1 . . . . 59.8(3) ?
C11 C3 C4 N1 . . . . -178.4(2) ?
C2 C3 C4 C18 . . . . 176.1(2) ?
C11 C3 C4 C18 . . . . -62.1(3) ?
N2 C2 C5 C10 . . . . 136.7(3) ?
C3 C2 C5 C10 . . . . -104.5(3) ?
N2 C2 C5 C6 . . . . -46.9(3) ?
C3 C2 C5 C6 . . . . 71.9(3) ?
C10 C5 C6 C7 . . . . 1.0(4) ?
C2 C5 C6 C7 . . . . -175.4(3) ?
C5 C6 C7 C8 . . . . -1.4(4) ?
C6 C7 C8 C9 . . . . 0.5(4) ?
C6 C7 C8 N3 . . . . -176.4(3) ?
O4 N3 C8 C9 . . . . -8.8(4) ?
O3 N3 C8 C9 . . . . 171.4(3) ?
O4 N3 C8 C7 . . . . 168.2(3) ?
O3 N3 C8 C7 . . . . -11.5(4) ?
C7 C8 C9 C10 . . . . 0.9(4) ?
N3 C8 C9 C10 . . . . 177.8(2) ?
C8 C9 C10 C5 . . . . -1.3(4) ?
C6 C5 C10 C9 . . . . 0.4(4) ?
C2 C5 C10 C9 . . . . 176.8(2) ?
C2 C3 C11 O2 . . . . 58.5(3) ?
C4 C3 C11 O2 . . . . -63.4(3) ?
C2 C3 C11 C12 . . . . -121.0(3) ?
C4 C3 C11 C12 . . . . 117.1(3) ?
O2 C11 C12 C17 . . . . 14.1(4) ?
C3 C11 C12 C17 . . . . -166.4(3) ?
O2 C11 C12 C13 . . . . -165.2(3) ?
C3 C11 C12 C13 . . . . 14.3(4) ?
C17 C12 C13 C14 . . . . -0.3(5) ?
C11 C12 C13 C14 . . . . 179.0(3) ?
C12 C13 C14 C15 . . . . 0.8(6) ?
C13 C14 C15 C16 . . . . -0.1(6) ?
C14 C15 C16 C17 . . . . -1.0(7) ?
C13 C12 C17 C16 . . . . -0.8(5) ?
C11 C12 C17 C16 . . . . 179.8(3) ?
C15 C16 C17 C12 . . . . 1.5(6) ?
O5 C4 C18 F2 . . . . 71.4(3) ?
N1 C4 C18 F2 . . . . -51.4(3) ?
C3 C4 C18 F2 . . . . -167.9(2) ?
O5 C4 C18 F3 . . . . -49.1(3) ?
N1 C4 C18 F3 . . . . -171.9(2) ?
C3 C4 C18 F3 . . . . 71.6(3) ?
O5 C4 C18 F1 . . . . -167.6(2) ?
N1 C4 C18 F1 . . . . 69.7(3) ?
C3 C4 C18 F1 . . . . -46.8(3) ?
C20 N5 C19 O6 . . . . 178.1(3) ?
C20 N5 C19 N4 . . . . -3.9(4) ?
C22 N4 C19 O6 . . . . -165.8(2) ?
C22 N4 C19 N5 . . . . 16.1(4) ?
C19 N5 C20 C23 . . . . 141.1(3) ?
C19 N5 C20 C21 . . . . 21.7(4) ?
N5 C20 C21 C29 . . . . -172.7(2) ?
C23 C20 C21 C29 . . . . 67.1(3) ?
N5 C20 C21 C22 . . . . -48.3(3) ?
C23 C20 C21 C22 . . . . -168.5(2) ?
C19 N4 C22 O10 . . . . 76.4(3) ?
C19 N4 C22 C21 . . . . -44.1(3) ?
C19 N4 C22 C36 . . . . -162.0(2) ?
C29 C21 C22 O10 . . . . 58.1(3) ?
C20 C21 C22 O10 . . . . -63.9(2) ?
C29 C21 C22 N4 . . . . -178.7(2) ?
C20 C21 C22 N4 . . . . 59.3(3) ?
C29 C21 C22 C36 . . . . -62.3(3) ?
C20 C21 C22 C36 . . . . 175.7(2) ?
N5 C20 C23 C28 . . . . 135.7(2) ?
C21 C20 C23 C28 . . . . -104.9(3) ?
N5 C20 C23 C24 . . . . -47.9(3) ?
C21 C20 C23 C24 . . . . 71.5(3) ?
C28 C23 C24 C25 . . . . 0.5(4) ?
C20 C23 C24 C25 . . . . -175.8(3) ?
C23 C24 C25 C26 . . . . -2.2(4) ?
C24 C25 C26 C27 . . . . 1.8(4) ?
C24 C25 C26 N6 . . . . -176.5(3) ?
O8 N6 C26 C27 . . . . 167.5(3) ?
O9 N6 C26 C27 . . . . -15.0(4) ?
O8 N6 C26 C25 . . . . -14.2(4) ?
O9 N6 C26 C25 . . . . 163.4(3) ?
C25 C26 C27 C28 . . . . 0.3(4) ?
N6 C26 C27 C28 . . . . 178.5(2) ?
C24 C23 C28 C27 . . . . 1.6(4) ?
C20 C23 C28 C27 . . . . 177.9(2) ?
C26 C27 C28 C23 . . . . -2.0(4) ?
C20 C21 C29 O7 . . . . 55.1(3) ?
C22 C21 C29 O7 . . . . -66.9(3) ?
C20 C21 C29 C30 . . . . -124.5(3) ?
C22 C21 C29 C30 . . . . 113.6(3) ?
O7 C29 C30 C31 . . . . -161.6(3) ?
C21 C29 C30 C31 . . . . 17.9(4) ?
O7 C29 C30 C35 . . . . 17.9(4) ?
C21 C29 C30 C35 . . . . -162.6(3) ?
C35 C30 C31 C32 . . . . 0.0(5) ?
C29 C30 C31 C32 . . . . 179.5(3) ?
C30 C31 C32 C33 . . . . 0.9(5) ?
C31 C32 C33 C34 . . . . -1.1(6) ?
C32 C33 C34 C35 . . . . 0.5(6) ?
C33 C34 C35 C30 . . . . 0.4(6) ?
C31 C30 C35 C34 . . . . -0.6(5) ?
C29 C30 C35 C34 . . . . 179.9(3) ?
O10 C22 C36 F4 . . . . 72.3(3) ?
N4 C22 C36 F4 . . . . -51.3(3) ?
C21 C22 C36 F4 . . . . -167.9(2) ?
O10 C22 C36 F6 . . . . -48.3(3) ?
N4 C22 C36 F6 . . . . -171.9(2) ?
C21 C22 C36 F6 . . . . 71.5(3) ?
O10 C22 C36 F5 . . . . -167.2(2) ?
N4 C22 C36 F5 . . . . 69.2(3) ?
C21 C22 C36 F5 . . . . -47.5(3) ?
